data_2237736
loop_
_publ_author_name
'Haffar, Djahida'
'Daoud, Djamel'
'Douadi, Tahar'
'Bouzidi, Leila'
'Chafaa, Salah'

_publ_section_title
;
 1-{[4-(4-{[(2-Oxidonaphthalen-1-yl)methylidene]azaniumyl}phenoxy)phenyl]iminiumylmethyl}naphthalen-2-olate
;
_journal_coeditor_code XU5684
_journal_issue 4
_journal_name_full 'Acta Crystallographica Section E'
_journal_page_first o581
_journal_page_last o582
_journal_paper_doi 10.1107/S1600536813007307
_journal_volume 69
_journal_year 2013
_chemical_formula_iupac 'C34 H24 N2 O3'
_chemical_formula_moiety 'C34 H24 N2 O3'
_chemical_formula_sum 'C34 H24 N2 O3'
_chemical_formula_weight 508.55
_chemical_name_systematic
1-{[4-(4-{[(2-Oxidonaphthalen-1-yl)methylidene]azaniumyl}phenoxy)phenyl]iminiumylmethyl}naphthalen-2-olate
_space_group_crystal_system triclinic
_space_group_IT_number 2
_space_group_name_Hall '-P 1'
_space_group_name_H-M_alt 'P -1'
_symmetry_space_group_name_Hall '-P 1'
_symmetry_space_group_name_H-M 'P -1'
_atom_sites_solution_hydrogens geom
_atom_sites_solution_primary direct
_atom_sites_solution_secondary difmap
_audit_conform_dict_name cif_core.dic
_audit_conform_dict_version 2.3
_audit_creation_method 'WinGX routine CIF_UPDATE'
_cell_angle_alpha 87.853(10)
_cell_angle_beta 86.457(10)
_cell_angle_gamma 85.260(10)
_cell_formula_units_Z 4
_cell_length_a 5.2920(10)
_cell_length_b 20.2030(10)
_cell_length_c 23.8630(10)
_cell_measurement_reflns_used 8325
_cell_measurement_temperature 293(2)
_cell_measurement_theta_max 25.35
_cell_measurement_theta_min 0.998
_cell_volume 2536.4(5)
_computing_cell_refinement 'SCALEPACK (Otwinowski & Minor, 1997)'
_computing_data_collection 'COLLECT (Nonius, 1999)'
_computing_data_reduction 'DENZO and SCALEPACK (Otwinowski & Minor, 1997)'
_computing_molecular_graphics 'ORTEP-3 for Windows (Farrugia, 2012)'
_computing_publication_material 'WinGX (Farrugia, 2012)'
_computing_structure_refinement 'SHELXL97 (Sheldrick, 2008)'
_computing_structure_solution 'SHELXS86 (Sheldrick, 2008)'
_diffrn_ambient_temperature 293(2)
_diffrn_detector_area_resol_mean 9
_diffrn_measured_fraction_theta_full 0.993
_diffrn_measured_fraction_theta_max 0.993
_diffrn_measurement_device '95mm CCD camera on \k-goniostat'
_diffrn_measurement_device_type 'Nonius KappaCCD'
_diffrn_measurement_method 'CCD rotation images, thick slices'
_diffrn_radiation_monochromator graphite
_diffrn_radiation_type MoK\a
_diffrn_radiation_wavelength 0.71073
_diffrn_reflns_av_R_equivalents 0.0526
_diffrn_reflns_limit_h_max 6
_diffrn_reflns_limit_h_min -5
_diffrn_reflns_limit_k_max 24
_diffrn_reflns_limit_k_min -23
_diffrn_reflns_limit_l_max 28
_diffrn_reflns_limit_l_min -27
_diffrn_reflns_number 15547
_diffrn_reflns_theta_full 25.26
_diffrn_reflns_theta_max 25.26
_diffrn_reflns_theta_min 1.71
_exptl_absorpt_coefficient_mu 0.086
_exptl_absorpt_correction_type none
_exptl_crystal_colour yellow
_exptl_crystal_density_diffrn 1.332
_exptl_crystal_density_method 'not measured'
_exptl_crystal_description prism
_exptl_crystal_F_000 1064
_exptl_crystal_size_max 0.5
_exptl_crystal_size_mid 0.1
_exptl_crystal_size_min 0.1
_refine_diff_density_max 0.271
_refine_diff_density_min -0.238
_refine_ls_extinction_method none
_refine_ls_goodness_of_fit_ref 1.015
_refine_ls_hydrogen_treatment constr
_refine_ls_matrix_type full
_refine_ls_number_parameters 706
_refine_ls_number_reflns 9159
_refine_ls_number_restraints 0
_refine_ls_restrained_S_all 1.015
_refine_ls_R_factor_all 0.1474
_refine_ls_R_factor_gt 0.0722
_refine_ls_shift/su_max 0
_refine_ls_shift/su_mean 0
_refine_ls_structure_factor_coef Fsqd
_refine_ls_weighting_details 'calc w=1/[\s^2^(Fo^2^)+(0.1115P)^2^+0.0000P] where P=(Fo^2^+2Fc^2^)/3'
_refine_ls_weighting_scheme calc
_refine_ls_wR_factor_gt 0.1732
_refine_ls_wR_factor_ref 0.2181
_reflns_number_gt 4705
_reflns_number_total 9159
_reflns_threshold_expression I>2sigma(I)
_cod_data_source_file xu5684.cif
_cod_data_source_block I
_cod_database_code 2237736
_cod_database_fobs_code 2237736

loop_
_symmetry_equiv_pos_as_xyz
'x, y, z'
'-x, -y, -z'

loop_
_atom_site_type_symbol
_atom_site_label
_atom_site_fract_x
_atom_site_fract_y
_atom_site_fract_z
_atom_site_U_iso_or_equiv
_atom_site_adp_type
_atom_site_calc_flag
_atom_site_refinement_flags
_atom_site_occupancy
_atom_site_symmetry_multiplicity
C C1 0.1290(6) 0.55264(18) 0.24570(14) 0.0560(8) Uani d . 1 1
H H1 0.0066 0.5853 0.2344 0.067 Uiso calc R 1 1
C C2 0.3238(5) 0.52973(16) 0.20601(13) 0.0517(8) Uani d . 1 1
C C3 0.5173(6) 0.48181(18) 0.22321(15) 0.0584(9) Uani d . 1 1
C C4 0.7215(6) 0.46177(18) 0.18409(17) 0.0650(10) Uani d . 1 1
H H4 0.8517 0.4315 0.1956 0.078 Uiso calc R 1 1
C C5 0.7285(6) 0.48602(19) 0.13074(16) 0.0648(10) Uani d . 1 1
H H5 0.8643 0.4719 0.1063 0.078 Uiso calc R 1 1
C C6 0.5354(6) 0.53258(17) 0.11036(14) 0.0563(9) Uani d . 1 1
C C7 0.3319(5) 0.55482(16) 0.14811(13) 0.0506(8) Uani d . 1 1
C C8 0.5407(7) 0.5556(2) 0.05415(15) 0.0681(10) Uani d . 1 1
H H8 0.6765 0.5413 0.0298 0.082 Uiso calc R 1 1
C C9 0.3524(7) 0.5983(2) 0.03446(15) 0.0694(10) Uani d . 1 1
H H9 0.3582 0.6124 -0.0031 0.083 Uiso calc R 1 1
C C10 0.1510(6) 0.62095(19) 0.07083(14) 0.0643(9) Uani d . 1 1
H H10 0.0226 0.6507 0.0577 0.077 Uiso calc R 1 1
C C11 0.1418(6) 0.59934(18) 0.12612(14) 0.0581(9) Uani d . 1 1
H H11 0.0051 0.6147 0.1498 0.07 Uiso calc R 1 1
C C12 -0.0632(6) 0.55183(18) 0.34053(14) 0.0571(9) Uani d . 1 1
C C13 -0.2802(6) 0.59254(19) 0.33162(14) 0.0635(9) Uani d . 1 1
H H13 -0.3191 0.6059 0.2952 0.076 Uiso calc R 1 1
C C14 -0.4405(6) 0.6136(2) 0.37675(15) 0.0661(10) Uani d . 1 1
H H14 -0.586 0.6413 0.3706 0.079 Uiso calc R 1 1
C C15 -0.3852(6) 0.5937(2) 0.43027(15) 0.0659(10) Uani d . 1 1
C C16 -0.1728(7) 0.5518(2) 0.43944(15) 0.0850(13) Uani d . 1 1
H H16 -0.1371 0.5376 0.4758 0.102 Uiso calc . 1 1
C C17 -0.0130(7) 0.5309(2) 0.39481(16) 0.0773(12) Uani d . 1 1
H H17 0.1304 0.5025 0.4012 0.093 Uiso calc . 1 1
C C18 -0.4462(6) 0.6394(2) 0.52076(14) 0.0619(9) Uani d . 1 1
C C19 -0.5430(6) 0.6228(2) 0.57295(15) 0.0661(10) Uani d . 1 1
H H19 -0.6739 0.5946 0.5771 0.079 Uiso calc . 1 1
C C20 -0.4471(7) 0.6476(2) 0.62007(14) 0.0681(10) Uani d . 1 1
H H20 -0.5167 0.6369 0.6557 0.082 Uiso calc R 1 1
C C21 -0.2479(6) 0.68824(18) 0.61417(13) 0.0567(9) Uani d . 1 1
C C22 -0.1582(7) 0.7059(2) 0.56113(16) 0.0826(13) Uani d . 1 1
H H22 -0.0294 0.7347 0.5563 0.099 Uiso calc . 1 1
C C23 -0.2587(8) 0.6812(3) 0.51488(16) 0.0941(15) Uani d . 1 1
H H23 -0.1963 0.6936 0.479 0.113 Uiso calc . 1 1
C C24 -0.1706(6) 0.69730(17) 0.71287(14) 0.0566(8) Uani d . 1 1
H H24 -0.2942 0.6683 0.7232 0.068 Uiso calc R 1 1
C C25 -0.0345(6) 0.72262(17) 0.75547(14) 0.0533(8) Uani d . 1 1
C C26 0.1549(6) 0.76727(18) 0.73981(16) 0.0648(10) Uani d . 1 1
C C27 0.2941(6) 0.79275(19) 0.78256(17) 0.0691(10) Uani d . 1 1
H H27 0.418 0.8218 0.7727 0.083 Uiso calc R 1 1
C C28 0.2477(6) 0.77516(19) 0.83696(17) 0.0667(10) Uani d . 1 1
H H28 0.3404 0.7929 0.8638 0.08 Uiso calc R 1 1
C C29 0.0632(6) 0.73074(17) 0.85489(14) 0.0570(9) Uani d . 1 1
C C30 -0.0812(5) 0.70443(16) 0.81407(13) 0.0499(8) Uani d . 1 1
C C31 -0.2635(6) 0.66099(18) 0.83365(14) 0.0586(9) Uani d . 1 1
H H31 -0.3635 0.6435 0.808 0.07 Uiso calc R 1 1
C C32 -0.2978(6) 0.6436(2) 0.88968(15) 0.0673(10) Uani d . 1 1
H H32 -0.4174 0.6139 0.9013 0.081 Uiso calc R 1 1
C C33 -0.1559(7) 0.6699(2) 0.92902(15) 0.0759(11) Uani d . 1 1
H H33 -0.182 0.6587 0.967 0.091 Uiso calc R 1 1
C C34 0.0216(7) 0.7123(2) 0.91173(15) 0.0725(11) Uani d . 1 1
H H34 0.1177 0.7295 0.9382 0.087 Uiso calc R 1 1
N N1 0.1154(5) 0.52958(15) 0.29725(11) 0.0598(7) Uani d . 1 1
H H1A 0.2254 0.4977 0.3059 0.072 Uiso calc R 1 1
N N2 -0.1302(5) 0.71287(15) 0.65981(12) 0.0633(8) Uani d . 1 1
H H2 -0.02 0.7412 0.6517 0.076 Uiso calc R 1 1
O O1 -0.5535(4) 0.61490(15) 0.47444(9) 0.0788(8) Uani d . 1 1
O O2 0.5137(5) 0.45506(13) 0.27369(11) 0.0779(8) Uani d . 1 1
O O3 0.2058(5) 0.78523(16) 0.68792(12) 0.0928(9) Uani d . 1 1
C C35 -0.4454(6) 0.97036(17) 0.69937(14) 0.0551(8) Uani d . 1 1
C C36 -0.6474(6) 1.01138(18) 0.67549(16) 0.0617(9) Uani d . 1 1
C C37 -0.8385(6) 1.04351(19) 0.71295(18) 0.0698(10) Uani d . 1 1
H H37 -0.9717 1.0701 0.6982 0.084 Uiso calc . 1 1
C C38 -0.8282(6) 1.03579(19) 0.76865(17) 0.0696(10) Uani d . 1 1
H H38 -0.955 1.0575 0.7915 0.084 Uiso calc . 1 1
C C39 -0.6313(6) 0.99574(18) 0.79435(15) 0.0601(9) Uani d . 1 1
C C40 -0.4386(6) 0.96220(16) 0.75985(14) 0.0544(8) Uani d . 1 1
C C41 -0.6260(7) 0.9884(2) 0.85341(17) 0.0782(11) Uani d . 1 1
H H41 -0.7514 1.0112 0.8759 0.094 Uiso calc R 1 1
C C42 -0.4421(7) 0.9487(2) 0.87806(17) 0.0773(11) Uani d . 1 1
H H42 -0.4423 0.9441 0.917 0.093 Uiso calc R 1 1
C C43 -0.2549(7) 0.9155(2) 0.84464(16) 0.0718(10) Uani d . 1 1
H H43 -0.1292 0.8881 0.8614 0.086 Uiso calc R 1 1
C C44 -0.2506(6) 0.92227(18) 0.78699(15) 0.0613(9) Uani d . 1 1
H H44 -0.1202 0.8999 0.7656 0.074 Uiso calc R 1 1
C C45 -0.2545(6) 0.93931(18) 0.66293(15) 0.0589(9) Uani d . 1 1
H H45 -0.1244 0.9123 0.6785 0.071 Uiso calc . 1 1
C C46 0.1470(6) 0.87987(19) 0.58422(14) 0.0613(9) Uani d . 1 1
H H46 0.185 0.8755 0.6218 0.074 Uiso calc . 1 1
C C47 0.3075(6) 0.85007(19) 0.54427(14) 0.0622(9) Uani d . 1 1
H H47 0.4526 0.8247 0.5548 0.075 Uiso calc . 1 1
C C48 0.2560(6) 0.85735(19) 0.48808(14) 0.0612(9) Uani d . 1 1
C C49 0.0444(7) 0.8959(2) 0.47208(14) 0.0689(10) Uani d . 1 1
H H49 0.0122 0.902 0.4343 0.083 Uiso calc . 1 1
C C50 -0.1196(6) 0.9252(2) 0.51279(14) 0.0647(10) Uani d . 1 1
H H50 -0.2635 0.9511 0.5022 0.078 Uiso calc R 1 1
C C51 -0.0731(6) 0.91681(17) 0.56932(13) 0.0558(8) Uani d . 1 1
C C52 0.3438(6) 0.80954(19) 0.39941(14) 0.0603(9) Uani d . 1 1
C C53 0.4631(6) 0.83115(18) 0.35055(15) 0.0614(9) Uani d . 1 1
H H53 0.6016 0.8565 0.3517 0.074 Uiso calc R 1 1
C C54 0.3795(6) 0.81564(19) 0.29991(15) 0.0634(9) Uani d . 1 1
H H54 0.4628 0.8301 0.2668 0.076 Uiso calc R 1 1
C C55 0.1723(6) 0.77871(17) 0.29765(14) 0.0563(9) Uani d . 1 1
C C56 0.0620(7) 0.7547(2) 0.34709(16) 0.0701(10) Uani d . 1 1
H H56 -0.0708 0.7274 0.3463 0.084 Uiso calc . 1 1
C C57 0.1468(7) 0.7707(2) 0.39782(16) 0.0802(12) Uani d . 1 1
H H57 0.0691 0.7549 0.4311 0.096 Uiso calc R 1 1
C C58 0.0878(6) 0.79893(18) 0.20050(15) 0.0596(9) Uani d . 1 1
H H58 0.2089 0.8299 0.1969 0.072 Uiso calc . 1 1
C C59 -0.0568(6) 0.78884(18) 0.15345(14) 0.0570(8) Uani d . 1 1
C C60 -0.2439(6) 0.74143(19) 0.15925(16) 0.0635(9) Uani d . 1 1
C C61 -0.3907(6) 0.7320(2) 0.11311(17) 0.0702(10) Uani d . 1 1
H H61 -0.5122 0.7011 0.1166 0.084 Uiso calc R 1 1
C C62 -0.3588(7) 0.7667(2) 0.06417(17) 0.0723(11) Uani d . 1 1
H H62 -0.4582 0.759 0.0347 0.087 Uiso calc R 1 1
C C63 -0.1774(6) 0.81475(19) 0.05649(15) 0.0644(10) Uani d . 1 1
C C64 -0.0245(6) 0.82639(18) 0.10117(14) 0.0579(9) Uani d . 1 1
C C65 0.1517(6) 0.87515(19) 0.09202(16) 0.0674(10) Uani d . 1 1
H H65 0.2552 0.8838 0.1206 0.081 Uiso calc R 1 1
C C66 0.1723(7) 0.9098(2) 0.04183(18) 0.0778(11) Uani d . 1 1
H H66 0.2881 0.9421 0.037 0.093 Uiso calc R 1 1
C C67 0.0239(9) 0.8978(2) -0.00217(18) 0.0876(13) Uani d . 1 1
H H67 0.0411 0.9213 -0.0363 0.105 Uiso calc R 1 1
C C68 -0.1480(8) 0.8509(2) 0.00554(17) 0.0831(12) Uani d . 1 1
H H68 -0.2479 0.8428 -0.0238 0.1 Uiso calc . 1 1
N N3 -0.2527(5) 0.94693(14) 0.60848(11) 0.0608(7) Uani d . 1 1
H H3 -0.373 0.9729 0.5951 0.073 Uiso calc R 1 1
N N4 0.0568(5) 0.76660(15) 0.24782(12) 0.0613(7) Uani d . 1 1
H H4A -0.043 0.735 0.249 0.074 Uiso calc R 1 1
O O4 0.4340(4) 0.82707(15) 0.44986(10) 0.0769(8) Uani d . 1 1
O O5 -0.6624(5) 1.02115(13) 0.62214(11) 0.0781(8) Uani d . 1 1
O O6 -0.2816(5) 0.70620(13) 0.20612(11) 0.0746(7) Uani d . 1 1

loop_
_atom_site_aniso_label
_atom_site_aniso_U_11
_atom_site_aniso_U_22
_atom_site_aniso_U_33
_atom_site_aniso_U_12
_atom_site_aniso_U_13
_atom_site_aniso_U_23
C1 0.0578(18) 0.057(2) 0.053(2) -0.0109(15) -0.0014(15) 0.0001(17)
C2 0.0541(18) 0.047(2) 0.053(2) -0.0073(14) 0.0025(14) -0.0028(16)
C3 0.062(2) 0.052(2) 0.060(2) -0.0048(16) -0.0047(16) -0.0001(18)
C4 0.0572(19) 0.053(2) 0.083(3) -0.0002(16) 0.0002(17) -0.005(2)
C5 0.058(2) 0.062(2) 0.073(3) -0.0042(17) 0.0120(17) -0.019(2)
C6 0.0505(18) 0.058(2) 0.062(2) -0.0107(15) 0.0028(14) -0.0129(17)
C7 0.0493(17) 0.050(2) 0.053(2) -0.0116(14) 0.0015(13) -0.0087(16)
C8 0.067(2) 0.084(3) 0.054(2) -0.0145(19) 0.0081(16) -0.020(2)
C9 0.073(2) 0.090(3) 0.046(2) -0.016(2) -0.0022(17) -0.002(2)
C10 0.068(2) 0.067(3) 0.058(2) -0.0054(17) -0.0045(16) -0.0005(19)
C11 0.0567(19) 0.061(2) 0.056(2) -0.0021(16) 0.0022(15) -0.0062(17)
C12 0.0553(19) 0.064(2) 0.053(2) -0.0115(16) 0.0006(14) -0.0047(17)
C13 0.065(2) 0.078(3) 0.048(2) -0.0057(18) -0.0047(15) -0.0005(18)
C14 0.060(2) 0.081(3) 0.057(2) -0.0014(18) -0.0025(16) -0.009(2)
C15 0.0522(19) 0.091(3) 0.055(2) -0.0114(18) 0.0009(15) -0.007(2)
C16 0.077(2) 0.128(4) 0.047(2) 0.003(2) 0.0008(18) 0.014(2)
C17 0.072(2) 0.098(3) 0.057(2) 0.010(2) -0.0005(18) 0.010(2)
C18 0.0525(18) 0.082(3) 0.051(2) -0.0034(17) -0.0023(15) -0.0022(19)
C19 0.064(2) 0.080(3) 0.055(2) -0.0135(18) 0.0008(16) 0.004(2)
C20 0.078(2) 0.083(3) 0.043(2) -0.012(2) -0.0002(16) 0.0086(19)
C21 0.0595(19) 0.065(2) 0.045(2) -0.0040(16) -0.0066(14) 0.0058(17)
C22 0.084(3) 0.112(4) 0.058(2) -0.045(2) -0.0023(19) 0.006(2)
C23 0.101(3) 0.138(4) 0.048(2) -0.052(3) 0.003(2) 0.007(3)
C24 0.0595(18) 0.055(2) 0.054(2) -0.0006(15) -0.0057(15) 0.0045(17)
C25 0.0551(18) 0.048(2) 0.056(2) 0.0008(15) -0.0085(14) 0.0019(16)
C26 0.069(2) 0.056(2) 0.069(3) -0.0031(17) -0.0140(18) 0.015(2)
C27 0.066(2) 0.056(2) 0.088(3) -0.0129(17) -0.0173(19) 0.003(2)
C28 0.064(2) 0.062(3) 0.076(3) -0.0021(17) -0.0198(18) -0.009(2)
C29 0.0553(18) 0.056(2) 0.060(2) 0.0042(15) -0.0092(15) -0.0086(17)
C30 0.0521(17) 0.047(2) 0.0496(19) 0.0066(14) -0.0082(13) -0.0065(15)
C31 0.0610(19) 0.064(2) 0.051(2) -0.0047(16) -0.0044(15) -0.0069(17)
C32 0.070(2) 0.078(3) 0.054(2) -0.0095(19) 0.0011(16) -0.002(2)
C33 0.082(3) 0.099(3) 0.047(2) -0.007(2) -0.0067(18) -0.003(2)
C34 0.079(2) 0.084(3) 0.055(2) 0.000(2) -0.0176(18) -0.015(2)
N1 0.0627(16) 0.0613(19) 0.0543(18) -0.0053(13) 0.0028(13) 0.0029(15)
N2 0.0693(17) 0.069(2) 0.0527(18) -0.0124(15) -0.0096(13) 0.0084(16)
O1 0.0572(14) 0.133(3) 0.0487(15) -0.0162(14) 0.0013(10) -0.0195(15)
O2 0.0898(17) 0.0694(18) 0.0713(18) 0.0043(14) -0.0028(13) 0.0123(14)
O3 0.103(2) 0.103(2) 0.076(2) -0.0363(17) -0.0163(15) 0.0316(18)
C35 0.0551(18) 0.051(2) 0.061(2) -0.0092(15) -0.0077(15) -0.0036(17)
C36 0.065(2) 0.049(2) 0.073(3) -0.0085(16) -0.0139(17) 0.0024(19)
C37 0.060(2) 0.057(2) 0.090(3) 0.0042(17) -0.0059(18) 0.007(2)
C38 0.067(2) 0.061(3) 0.077(3) 0.0043(18) 0.0081(18) -0.002(2)
C39 0.0588(19) 0.053(2) 0.067(2) -0.0041(16) 0.0017(16) 0.0013(18)
C40 0.0531(18) 0.047(2) 0.064(2) -0.0082(15) -0.0041(15) -0.0014(17)
C41 0.081(3) 0.080(3) 0.071(3) 0.001(2) 0.011(2) -0.008(2)
C42 0.083(3) 0.087(3) 0.060(2) -0.002(2) 0.0001(19) 0.001(2)
C43 0.075(2) 0.074(3) 0.066(3) 0.0015(19) -0.0118(18) 0.000(2)
C44 0.0585(19) 0.065(2) 0.060(2) 0.0009(16) -0.0050(15) -0.0002(18)
C45 0.0586(19) 0.057(2) 0.061(2) -0.0058(16) -0.0084(15) 0.0023(18)
C46 0.070(2) 0.065(2) 0.050(2) -0.0059(18) -0.0109(16) 0.0011(18)
C47 0.064(2) 0.069(3) 0.055(2) -0.0068(17) -0.0120(16) -0.0008(19)
C48 0.0580(19) 0.075(3) 0.051(2) -0.0110(17) -0.0068(15) 0.0009(18)
C49 0.072(2) 0.086(3) 0.049(2) -0.007(2) -0.0108(16) 0.004(2)
C50 0.066(2) 0.074(3) 0.054(2) -0.0015(18) -0.0115(16) 0.0052(19)
C51 0.0633(19) 0.056(2) 0.049(2) -0.0071(16) -0.0082(15) -0.0008(17)
C52 0.0552(19) 0.074(3) 0.051(2) -0.0032(17) -0.0025(15) -0.0034(18)
C53 0.0597(19) 0.063(2) 0.062(2) -0.0072(16) -0.0063(16) -0.0010(19)
C54 0.060(2) 0.074(3) 0.056(2) -0.0096(18) 0.0038(15) -0.0034(19)
C55 0.0566(18) 0.057(2) 0.054(2) 0.0053(16) -0.0018(15) -0.0051(17)
C56 0.071(2) 0.072(3) 0.070(3) -0.0206(19) -0.0028(18) 0.001(2)
C57 0.090(3) 0.101(3) 0.052(2) -0.033(2) -0.0014(19) 0.008(2)
C58 0.0624(19) 0.052(2) 0.063(2) 0.0050(16) 0.0003(16) -0.0077(18)
C59 0.0593(19) 0.055(2) 0.056(2) 0.0047(16) -0.0038(15) -0.0116(17)
C60 0.069(2) 0.055(2) 0.066(2) 0.0023(17) -0.0001(17) -0.0170(19)
C61 0.066(2) 0.068(3) 0.078(3) -0.0081(18) -0.0080(19) -0.015(2)
C62 0.068(2) 0.078(3) 0.071(3) 0.004(2) -0.0161(18) -0.020(2)
C63 0.068(2) 0.066(3) 0.058(2) 0.0126(18) -0.0084(16) -0.0061(19)
C64 0.0593(19) 0.056(2) 0.057(2) 0.0076(16) 0.0005(15) -0.0121(17)
C65 0.068(2) 0.069(3) 0.065(2) -0.0031(18) -0.0019(17) -0.004(2)
C66 0.086(3) 0.070(3) 0.076(3) -0.006(2) 0.006(2) 0.000(2)
C67 0.107(3) 0.090(4) 0.065(3) -0.001(3) -0.006(2) 0.011(2)
C68 0.095(3) 0.087(3) 0.067(3) 0.011(2) -0.022(2) -0.007(2)
N3 0.0677(17) 0.060(2) 0.0553(19) 0.0005(14) -0.0124(13) -0.0005(15)
N4 0.0678(17) 0.0550(19) 0.0613(19) -0.0043(14) -0.0017(14) -0.0100(15)
O4 0.0625(14) 0.113(2) 0.0553(16) -0.0029(14) -0.0054(11) -0.0138(15)
O5 0.0899(17) 0.0749(19) 0.0697(18) 0.0072(14) -0.0274(13) 0.0003(14)
O6 0.0875(17) 0.0694(18) 0.0671(17) -0.0133(13) 0.0068(13) -0.0058(14)

loop_
_atom_type_symbol
_atom_type_description
_atom_type_scat_dispersion_real
_atom_type_scat_dispersion_imag
_atom_type_scat_source
C C 0.0033 0.0016 'International Tables Vol C Tables 4.2.6.8 and 6.1.1.4'
H H 0 0 'International Tables Vol C Tables 4.2.6.8 and 6.1.1.4'
N N 0.0061 0.0033 'International Tables Vol C Tables 4.2.6.8 and 6.1.1.4'
O O 0.0106 0.006 'International Tables Vol C Tables 4.2.6.8 and 6.1.1.4'

loop_
_geom_angle_atom_site_label_1
_geom_angle_atom_site_label_2
_geom_angle_atom_site_label_3
_geom_angle
N1 C1 C2 122.3(3)
N1 C1 H1 118.9
C2 C1 H1 118.9
C1 C2 C3 119.4(3)
C1 C2 C7 121.5(3)
C3 C2 C7 119.1(3)
O2 C3 C2 122.0(3)
O2 C3 C4 118.7(3)
C2 C3 C4 119.3(3)
C5 C4 C3 121.0(3)
C5 C4 H4 119.5
C3 C4 H4 119.5
C4 C5 C6 122.4(3)
C4 C5 H5 118.8
C6 C5 H5 118.8
C8 C6 C7 119.8(3)
C8 C6 C5 121.7(3)
C7 C6 C5 118.5(3)
C11 C7 C6 116.8(3)
C11 C7 C2 123.5(3)
C6 C7 C2 119.7(3)
C9 C8 C6 121.6(3)
C9 C8 H8 119.2
C6 C8 H8 119.2
C8 C9 C10 119.6(3)
C8 C9 H9 120.2
C10 C9 H9 120.2
C11 C10 C9 119.9(3)
C11 C10 H10 120
C9 C10 H10 120
C10 C11 C7 122.3(3)
C10 C11 H11 118.9
C7 C11 H11 118.9
C13 C12 C17 118.9(3)
C13 C12 N1 124.1(3)
C17 C12 N1 116.9(3)
C12 C13 C14 120.2(3)
C12 C13 H13 119.9
C14 C13 H13 119.9
C15 C14 C13 120.1(3)
C15 C14 H14 119.9
C13 C14 H14 119.9
C14 C15 C16 120.0(3)
C14 C15 O1 118.4(3)
C16 C15 O1 121.5(3)
C15 C16 C17 120.0(3)
C15 C16 H16 120
C17 C16 H16 120
C16 C17 C12 120.6(3)
C16 C17 H17 119.7
C12 C17 H17 119.7
C23 C18 C19 119.6(3)
C23 C18 O1 122.0(3)
C19 C18 O1 118.3(3)
C18 C19 C20 120.2(3)
C18 C19 H19 119.9
C20 C19 H19 119.9
C21 C20 C19 120.2(3)
C21 C20 H20 119.9
C19 C20 H20 119.9
C22 C21 C20 118.6(3)
C22 C21 N2 117.5(3)
C20 C21 N2 123.9(3)
C21 C22 C23 120.1(3)
C21 C22 H22 119.9
C23 C22 H22 119.9
C18 C23 C22 121.2(3)
C18 C23 H23 119.4
C22 C23 H23 119.4
N2 C24 C25 122.8(3)
N2 C24 H24 118.6
C25 C24 H24 118.6
C24 C25 C26 118.8(3)
C24 C25 C30 122.0(3)
C26 C25 C30 119.2(3)
O3 C26 C25 122.0(3)
O3 C26 C27 118.9(3)
C25 C26 C27 119.1(3)
C28 C27 C26 120.7(3)
C28 C27 H27 119.6
C26 C27 H27 119.6
C27 C28 C29 122.6(3)
C27 C28 H28 118.7
C29 C28 H28 118.7
C34 C29 C28 121.5(3)
C34 C29 C30 119.7(3)
C28 C29 C30 118.8(3)
C31 C30 C29 117.0(3)
C31 C30 C25 123.5(3)
C29 C30 C25 119.5(3)
C32 C31 C30 121.7(3)
C32 C31 H31 119.2
C30 C31 H31 119.2
C31 C32 C33 120.5(4)
C31 C32 H32 119.7
C33 C32 H32 119.7
C34 C33 C32 119.5(3)
C34 C33 H33 120.3
C32 C33 H33 120.3
C33 C34 C29 121.6(3)
C33 C34 H34 119.2
C29 C34 H34 119.2
C1 N1 C12 126.3(3)
C1 N1 H1A 116.9
C12 N1 H1A 116.9
C24 N2 C21 127.1(3)
C24 N2 H2 116.5
C21 N2 H2 116.5
C15 O1 C18 116.5(2)
C45 C35 C36 118.7(3)
C45 C35 C40 121.5(3)
C36 C35 C40 119.8(3)
O5 C36 C35 122.7(3)
O5 C36 C37 119.1(3)
C35 C36 C37 118.2(3)
C38 C37 C36 121.2(3)
C38 C37 H37 119.4
C36 C37 H37 119.4
C37 C38 C39 122.7(3)
C37 C38 H38 118.7
C39 C38 H38 118.7
C41 C39 C40 119.6(3)
C41 C39 C38 121.4(3)
C40 C39 C38 119.0(3)
C44 C40 C39 117.1(3)
C44 C40 C35 123.8(3)
C39 C40 C35 119.1(3)
C42 C41 C39 121.5(4)
C42 C41 H41 119.2
C39 C41 H41 119.2
C41 C42 C43 119.1(4)
C41 C42 H42 120.4
C43 C42 H42 120.4
C44 C43 C42 121.2(4)
C44 C43 H43 119.4
C42 C43 H43 119.4
C43 C44 C40 121.5(3)
C43 C44 H44 119.3
C40 C44 H44 119.3
N3 C45 C35 122.9(3)
N3 C45 H45 118.6
C35 C45 H45 118.6
C47 C46 C51 120.5(3)
C47 C46 H46 119.8
C51 C46 H46 119.8
C46 C47 C48 120.4(3)
C46 C47 H47 119.8
C48 C47 H47 119.8
C49 C48 C47 120.2(3)
C49 C48 O4 123.0(3)
C47 C48 O4 116.7(3)
C48 C49 C50 119.2(3)
C48 C49 H49 120.4
C50 C49 H49 120.4
C49 C50 C51 121.0(3)
C49 C50 H50 119.5
C51 C50 H50 119.5
C50 C51 C46 118.7(3)
C50 C51 N3 117.7(3)
C46 C51 N3 123.6(3)
C57 C52 C53 120.0(3)
C57 C52 O4 121.9(3)
C53 C52 O4 118.1(3)
C52 C53 C54 120.2(3)
C52 C53 H53 119.9
C54 C53 H53 119.9
C53 C54 C55 120.4(3)
C53 C54 H54 119.8
C55 C54 H54 119.8
C56 C55 C54 118.6(3)
C56 C55 N4 117.1(3)
C54 C55 N4 124.2(3)
C55 C56 C57 120.4(3)
C55 C56 H56 119.8
C57 C56 H56 119.8
C52 C57 C56 120.2(3)
C52 C57 H57 119.9
C56 C57 H57 119.9
N4 C58 C59 122.4(3)
N4 C58 H58 118.8
C59 C58 H58 118.8
C58 C59 C60 118.6(3)
C58 C59 C64 121.9(3)
C60 C59 C64 119.5(3)
O6 C60 C61 119.3(3)
O6 C60 C59 121.9(3)
C61 C60 C59 118.8(4)
C62 C61 C60 121.6(4)
C62 C61 H61 119.2
C60 C61 H61 119.2
C61 C62 C63 121.7(3)
C61 C62 H62 119.1
C63 C62 H62 119.1
C68 C63 C64 119.5(4)
C68 C63 C62 121.1(4)
C64 C63 C62 119.3(3)
C65 C64 C63 117.6(3)
C65 C64 C59 123.5(3)
C63 C64 C59 119.0(3)
C66 C65 C64 121.0(4)
C66 C65 H65 119.5
C64 C65 H65 119.5
C65 C66 C67 121.4(4)
C65 C66 H66 119.3
C67 C66 H66 119.3
C68 C67 C66 118.9(4)
C68 C67 H67 120.6
C66 C67 H67 120.6
C67 C68 C63 121.7(4)
C67 C68 H68 119.2
C63 C68 H68 119.2
C45 N3 C51 126.4(3)
C45 N3 H3 116.8
C51 N3 H3 116.8
C58 N4 C55 125.6(3)
C58 N4 H4A 117.2
C55 N4 H4A 117.2
C52 O4 C48 116.3(3)

loop_
_geom_bond_atom_site_label_1
_geom_bond_atom_site_label_2
_geom_bond_distance
C1 N1 1.299(4)
C1 C2 1.417(4)
C1 H1 0.93
C2 C3 1.419(4)
C2 C7 1.453(4)
C3 O2 1.301(4)
C3 C4 1.426(5)
C4 C5 1.346(5)
C4 H4 0.93
C5 C6 1.426(5)
C5 H5 0.93
C6 C8 1.403(5)
C6 C7 1.415(4)
C7 C11 1.406(4)
C8 C9 1.358(5)
C8 H8 0.93
C9 C10 1.391(5)
C9 H9 0.93
C10 C11 1.374(4)
C10 H10 0.93
C11 H11 0.93
C12 C13 1.379(5)
C12 C17 1.382(5)
C12 N1 1.416(4)
C13 C14 1.386(5)
C13 H13 0.93
C14 C15 1.366(5)
C14 H14 0.93
C15 C16 1.373(5)
C15 O1 1.394(4)
C16 C17 1.375(5)
C16 H16 0.93
C17 H17 0.93
C18 C23 1.353(5)
C18 C19 1.358(4)
C18 O1 1.398(4)
C19 C20 1.389(5)
C19 H19 0.93
C20 C21 1.386(5)
C20 H20 0.93
C21 C22 1.369(5)
C21 N2 1.413(4)
C22 C23 1.381(5)
C22 H22 0.93
C23 H23 0.93
C24 N2 1.302(4)
C24 C25 1.416(5)
C24 H24 0.93
C25 C26 1.427(5)
C25 C30 1.444(4)
C26 O3 1.296(4)
C26 C27 1.429(5)
C27 C28 1.346(5)
C27 H27 0.93
C28 C29 1.416(5)
C28 H28 0.93
C29 C34 1.402(5)
C29 C30 1.419(4)
C30 C31 1.405(4)
C31 C32 1.375(4)
C31 H31 0.93
C32 C33 1.385(5)
C32 H32 0.93
C33 C34 1.358(5)
C33 H33 0.93
C34 H34 0.93
N1 H1A 0.86
N2 H2 0.86
C35 C45 1.414(5)
C35 C36 1.431(5)
C35 C40 1.449(4)
C36 O5 1.287(4)
C36 C37 1.438(5)
C37 C38 1.336(5)
C37 H37 0.93
C38 C39 1.421(5)
C38 H38 0.93
C39 C41 1.413(5)
C39 C40 1.415(5)
C40 C44 1.403(4)
C41 C42 1.357(5)
C41 H41 0.93
C42 C43 1.378(5)
C42 H42 0.93
C43 C44 1.376(5)
C43 H43 0.93
C44 H44 0.93
C45 N3 1.302(4)
C45 H45 0.93
C46 C47 1.360(5)
C46 C51 1.388(5)
C46 H46 0.93
C47 C48 1.385(4)
C47 H47 0.93
C48 C49 1.375(5)
C48 O4 1.391(4)
C49 C50 1.379(5)
C49 H49 0.93
C50 C51 1.388(4)
C50 H50 0.93
C51 N3 1.409(4)
C52 C57 1.359(5)
C52 C53 1.366(5)
C52 O4 1.390(4)
C53 C54 1.368(5)
C53 H53 0.93
C54 C55 1.381(5)
C54 H54 0.93
C55 C56 1.374(5)
C55 N4 1.409(4)
C56 C57 1.375(5)
C56 H56 0.93
C57 H57 0.93
C58 N4 1.292(4)
C58 C59 1.427(5)
C58 H58 0.93
C59 C60 1.430(5)
C59 C64 1.444(5)
C60 O6 1.317(4)
C60 C61 1.413(5)
C61 C62 1.348(5)
C61 H61 0.93
C62 C63 1.420(5)
C62 H62 0.93
C63 C68 1.402(5)
C63 C64 1.416(5)
C64 C65 1.414(5)
C65 C66 1.367(5)
C65 H65 0.93
C66 C67 1.389(6)
C66 H66 0.93
C67 C68 1.367(6)
C67 H67 0.93
C68 H68 0.93
N3 H3 0.86
N4 H4A 0.86

loop_
_geom_hbond_atom_site_label_D
_geom_hbond_atom_site_label_H
_geom_hbond_atom_site_label_A
_geom_hbond_site_symmetry_A
_geom_hbond_distance_DH
_geom_hbond_distance_HA
_geom_hbond_distance_DA
_geom_hbond_angle_DHA
N1 H1A O2 . 0.86 1.83 2.533(4) 138
N2 H2 O3 . 0.86 1.82 2.530(4) 138
N3 H3 O5 . 0.86 1.84 2.543(4) 138
N4 H4A O6 . 0.86 1.82 2.522(4) 138
C20 H20 O2 2_566 0.93 2.46 3.236(5) 141
C46 H46 O3 . 0.93 2.37 3.085(5) 134

loop_
_cod_related_entry_id
_cod_related_entry_database
_cod_related_entry_code
1 ChemSpider 12549859
